data_2231428
loop_
_publ_author_name
'Al-Youbi, Abdulrahman O.'
'Asiri, Abdullah M.'
'Faidallah, Hassan M.'
'Alamry, Khalid A.'
'Ng, Seik Weng'

_publ_section_title
;
 4-(5-Oxo-3-phenyl-4,5-dihydro-1<i>H</i>-pyrazol-1-yl)benzenesulfonamide
;
_journal_coeditor_code BT5611
_journal_issue 9
_journal_name_full 'Acta Crystallographica Section E'
_journal_page_first o2428
_journal_paper_doi 10.1107/S1600536811032879
_journal_volume 67
_journal_year 2011
_chemical_formula_iupac 'C15 H13 N3 O3 S'
_chemical_formula_moiety 'C15 H13 N3 O3 S'
_chemical_formula_sum 'C15 H13 N3 O3 S'
_chemical_formula_weight 315.34
_chemical_name_systematic
;
4-(5-Oxo-3-phenyl-4,5-dihydro-1<i>H</i>-pyrazol-1-yl)benzenesulfonamide
;
_space_group_IT_number 14
_symmetry_cell_setting monoclinic
_symmetry_space_group_name_Hall '-P 2ybc'
_symmetry_space_group_name_H-M 'P 1 21/c 1'
_atom_sites_solution_hydrogens geom
_atom_sites_solution_primary direct
_atom_sites_solution_secondary difmap
_audit_creation_method SHELXL-97
_cell_angle_alpha 90.00
_cell_angle_beta 91.055(3)
_cell_angle_gamma 90.00
_cell_formula_units_Z 4
_cell_length_a 13.6794(4)
_cell_length_b 13.4304(4)
_cell_length_c 7.3678(2)
_cell_measurement_reflns_used 4563
_cell_measurement_temperature 100(2)
_cell_measurement_theta_max 74.35
_cell_measurement_theta_min 3.23
_cell_volume 1353.38(7)
_computing_cell_refinement 'CrysAlis PRO (Agilent, 2010)'
_computing_data_collection 'CrysAlis PRO (Agilent, 2010)'
_computing_data_reduction 'CrysAlis PRO (Agilent, 2010)'
_computing_molecular_graphics 'X-SEED (Barbour, 2001)'
_computing_publication_material 'publCIF (Westrip, 2010)'
_computing_structure_refinement 'SHELXL97 (Sheldrick, 2008)'
_computing_structure_solution 'SHELXS97 (Sheldrick, 2008)'
_diffrn_ambient_temperature 100(2)
_diffrn_detector_area_resol_mean 10.4041
_diffrn_measured_fraction_theta_full 0.988
_diffrn_measured_fraction_theta_max 0.988
_diffrn_measurement_device_type 'Agilent SuperNova Dual diffractometer with an Atlas detector'
_diffrn_measurement_method '\w scan'
_diffrn_radiation_monochromator Mirror
_diffrn_radiation_source 'SuperNova (Cu) X-ray Source'
_diffrn_radiation_type CuK\a
_diffrn_radiation_wavelength 1.54184
_diffrn_reflns_av_R_equivalents 0.0413
_diffrn_reflns_av_sigmaI/netI 0.0313
_diffrn_reflns_limit_h_max 16
_diffrn_reflns_limit_h_min -17
_diffrn_reflns_limit_k_max 16
_diffrn_reflns_limit_k_min -16
_diffrn_reflns_limit_l_max 9
_diffrn_reflns_limit_l_min -5
_diffrn_reflns_number 10404
_diffrn_reflns_theta_full 74.52
_diffrn_reflns_theta_max 74.52
_diffrn_reflns_theta_min 3.23
_diffrn_standards_decay_% 0
_diffrn_standards_interval_count 0
_diffrn_standards_interval_time 0
_diffrn_standards_number 0
_exptl_absorpt_coefficient_mu 2.293
_exptl_absorpt_correction_T_max 0.8940
_exptl_absorpt_correction_T_min 0.5462
_exptl_absorpt_correction_type multi-scan
_exptl_absorpt_process_details '(CrysAlis PRO; Agilent, 2010)'
_exptl_crystal_colour 'brown orange'
_exptl_crystal_density_diffrn 1.548
_exptl_crystal_density_method 'not measured'
_exptl_crystal_description prism
_exptl_crystal_F_000 656
_exptl_crystal_size_max 0.30
_exptl_crystal_size_mid 0.05
_exptl_crystal_size_min 0.05
_refine_diff_density_max 0.728
_refine_diff_density_min -0.509
_refine_ls_extinction_method none
_refine_ls_goodness_of_fit_ref 1.063
_refine_ls_hydrogen_treatment mixed
_refine_ls_matrix_type full
_refine_ls_number_parameters 207
_refine_ls_number_reflns 2731
_refine_ls_number_restraints 2
_refine_ls_restrained_S_all 1.062
_refine_ls_R_factor_all 0.0457
_refine_ls_R_factor_gt 0.0414
_refine_ls_shift/su_max 0.001
_refine_ls_shift/su_mean 0.001
_refine_ls_structure_factor_coef Fsqd
_refine_ls_weighting_details 'calc w=1/[\s^2^(Fo^2^)+(0.0759P)^2^+0.5321P] where P=(Fo^2^+2Fc^2^)/3'
_refine_ls_weighting_scheme calc
_refine_ls_wR_factor_gt 0.1163
_refine_ls_wR_factor_ref 0.1214
_reflns_number_gt 2444
_reflns_number_total 2731
_reflns_threshold_expression I>2\s(I)
_cod_data_source_file bt5611.cif
_cod_data_source_block I
_cod_original_sg_symbol_H-M 'P 21/c'
_cod_database_code 2231428
_cod_database_fobs_code 2231428

loop_
_symmetry_equiv_pos_as_xyz
'x, y, z'
'-x, y+1/2, -z+1/2'
'-x, -y, -z'
'x, -y-1/2, z-1/2'

loop_
_atom_site_type_symbol
_atom_site_label
_atom_site_fract_x
_atom_site_fract_y
_atom_site_fract_z
_atom_site_U_iso_or_equiv
_atom_site_adp_type
_atom_site_calc_flag
_atom_site_refinement_flags
_atom_site_occupancy
_atom_site_symmetry_multiplicity
S S1 0.91654(3) 0.64477(3) 0.49527(6) 0.01653(16) Uani d . 1 1
O O1 0.52785(10) 0.32661(11) 0.6467(2) 0.0319(4) Uani d . 1 1
O O2 0.90632(9) 0.74972(10) 0.46298(18) 0.0220(3) Uani d . 1 1
O O3 0.95114(9) 0.58212(10) 0.35168(17) 0.0209(3) Uani d . 1 1
N N2 0.46514(11) 0.56244(12) 0.8066(2) 0.0203(3) Uani d . 1 1
N N3 0.99249(12) 0.63163(12) 0.6642(2) 0.0197(3) Uani d D 1 1
H H1 1.0122(17) 0.5704(9) 0.682(3) 0.028(6) Uiso d D 1 1
H H2 0.9740(16) 0.6620(16) 0.763(2) 0.023(6) Uiso d D 1 1
N N1 0.52929(11) 0.49471(11) 0.7246(2) 0.0197(3) Uani d . 1 1
C C1 0.49011(14) 0.39912(14) 0.7147(3) 0.0227(4) Uani d . 1 1
C C2 0.39264(14) 0.40640(14) 0.8033(3) 0.0224(4) Uani d . 1 1
H H2A 0.3390 0.3864 0.7189 0.027 Uiso calc R 1 1
H H2B 0.3903 0.3645 0.9138 0.027 Uiso calc R 1 1
C C3 0.38673(13) 0.51403(14) 0.8491(2) 0.0198(4) Uani d . 1 1
C C4 0.30272(13) 0.56293(14) 0.9324(2) 0.0205(4) Uani d . 1 1
C C5 0.30792(15) 0.66235(15) 0.9877(3) 0.0261(4) Uani d . 1 1
H H5 0.3663 0.6993 0.9713 0.031 Uiso calc R 1 1
C C6 0.22764(16) 0.70694(16) 1.0664(3) 0.0312(5) Uani d . 1 1
H H6 0.2311 0.7745 1.1040 0.037 Uiso calc R 1 1
C C7 0.14192(15) 0.65297(16) 1.0905(3) 0.0294(5) Uani d . 1 1
H H7 0.0870 0.6837 1.1441 0.035 Uiso calc R 1 1
C C8 0.13695(14) 0.55477(17) 1.0363(3) 0.0281(5) Uani d . 1 1
H H8 0.0784 0.5181 1.0528 0.034 Uiso calc R 1 1
C C9 0.21695(13) 0.50911(15) 0.9577(3) 0.0235(4) Uani d . 1 1
H H9 0.2132 0.4413 0.9213 0.028 Uiso calc R 1 1
C C10 0.62051(12) 0.52987(13) 0.6675(2) 0.0178(4) Uani d . 1 1
C C11 0.68801(13) 0.46447(14) 0.5912(2) 0.0197(4) Uani d . 1 1
H H11 0.6720 0.3961 0.5759 0.024 Uiso calc R 1 1
C C12 0.77831(13) 0.49990(13) 0.5381(2) 0.0184(4) Uani d . 1 1
H H12 0.8246 0.4557 0.4875 0.022 Uiso calc R 1 1
C C13 0.80101(13) 0.60030(13) 0.5590(2) 0.0175(4) Uani d . 1 1
C C14 0.73339(14) 0.66554(14) 0.6338(3) 0.0201(4) Uani d . 1 1
H H14 0.7495 0.7339 0.6481 0.024 Uiso calc R 1 1
C C15 0.64299(14) 0.63125(14) 0.6873(3) 0.0200(4) Uani d . 1 1
H H15 0.5967 0.6759 0.7369 0.024 Uiso calc R 1 1

loop_
_atom_site_aniso_label
_atom_site_aniso_U_11
_atom_site_aniso_U_22
_atom_site_aniso_U_33
_atom_site_aniso_U_12
_atom_site_aniso_U_13
_atom_site_aniso_U_23
S1 0.0140(2) 0.0175(3) 0.0182(3) -0.00041(14) 0.00381(17) 0.00075(14)
O1 0.0230(7) 0.0225(7) 0.0506(9) -0.0015(6) 0.0103(7) -0.0049(6)
O2 0.0202(6) 0.0184(7) 0.0276(7) -0.0010(5) 0.0052(5) 0.0040(5)
O3 0.0194(6) 0.0241(7) 0.0194(6) -0.0005(5) 0.0061(5) -0.0021(5)
N2 0.0148(7) 0.0241(8) 0.0221(8) 0.0014(6) 0.0047(6) -0.0003(6)
N3 0.0180(8) 0.0205(8) 0.0208(8) 0.0015(6) 0.0012(6) -0.0009(6)
N1 0.0161(7) 0.0206(8) 0.0226(8) -0.0004(6) 0.0050(6) -0.0023(6)
C1 0.0194(9) 0.0227(10) 0.0259(9) -0.0017(7) 0.0013(7) 0.0021(7)
C2 0.0179(9) 0.0251(10) 0.0242(9) -0.0018(7) 0.0024(7) 0.0015(7)
C3 0.0168(9) 0.0248(9) 0.0178(8) -0.0014(7) 0.0008(7) 0.0022(7)
C4 0.0162(9) 0.0274(9) 0.0179(8) 0.0009(7) 0.0022(7) 0.0049(7)
C5 0.0236(10) 0.0259(10) 0.0290(10) 0.0004(8) 0.0083(8) 0.0056(8)
C6 0.0326(11) 0.0261(10) 0.0353(11) 0.0068(8) 0.0120(9) 0.0078(8)
C7 0.0220(10) 0.0400(12) 0.0266(10) 0.0123(8) 0.0080(8) 0.0114(8)
C8 0.0153(9) 0.0450(12) 0.0241(10) -0.0017(8) 0.0019(7) 0.0068(8)
C9 0.0180(9) 0.0329(10) 0.0195(9) -0.0034(8) 0.0007(7) 0.0007(7)
C10 0.0146(8) 0.0220(9) 0.0170(8) -0.0006(7) 0.0012(6) 0.0019(7)
C11 0.0190(9) 0.0203(9) 0.0200(8) -0.0009(7) 0.0019(7) -0.0004(7)
C12 0.0161(8) 0.0193(8) 0.0199(9) 0.0024(7) 0.0029(7) 0.0004(6)
C13 0.0141(8) 0.0208(9) 0.0178(8) -0.0012(7) 0.0015(6) 0.0019(6)
C14 0.0195(9) 0.0171(8) 0.0240(9) -0.0002(7) 0.0033(7) 0.0000(7)
C15 0.0177(9) 0.0211(9) 0.0213(9) 0.0017(7) 0.0029(7) -0.0007(7)

loop_
_atom_type_symbol
_atom_type_description
_atom_type_scat_dispersion_real
_atom_type_scat_dispersion_imag
_atom_type_scat_source
C C 0.0181 0.0091 'International Tables Vol C Tables 4.2.6.8 and 6.1.1.4'
H H 0.0000 0.0000 'International Tables Vol C Tables 4.2.6.8 and 6.1.1.4'
N N 0.0311 0.0180 'International Tables Vol C Tables 4.2.6.8 and 6.1.1.4'
O O 0.0492 0.0322 'International Tables Vol C Tables 4.2.6.8 and 6.1.1.4'
S S 0.3331 0.5567 'International Tables Vol C Tables 4.2.6.8 and 6.1.1.4'

loop_
_geom_angle_atom_site_label_1
_geom_angle_atom_site_label_2
_geom_angle_atom_site_label_3
_geom_angle
O2 S1 O3 119.00(8)
O2 S1 N3 107.10(8)
O3 S1 N3 106.67(8)
O2 S1 C13 106.97(8)
O3 S1 C13 107.85(8)
N3 S1 C13 108.97(8)
C3 N2 N1 107.72(15)
S1 N3 H1 114.1(16)
S1 N3 H2 113.3(16)
H1 N3 H2 114(2)
C1 N1 C10 129.54(15)
C1 N1 N2 112.08(14)
C10 N1 N2 118.38(14)
O1 C1 N1 126.49(17)
O1 C1 C2 128.35(18)
N1 C1 C2 105.17(16)
C3 C2 C1 102.40(15)
C3 C2 H2A 111.3
C1 C2 H2A 111.3
C3 C2 H2B 111.3
C1 C2 H2B 111.3
H2A C2 H2B 109.2
N2 C3 C4 122.26(17)
N2 C3 C2 112.57(16)
C4 C3 C2 125.17(16)
C9 C4 C5 119.68(17)
C9 C4 C3 119.44(17)
C5 C4 C3 120.88(17)
C6 C5 C4 119.85(19)
C6 C5 H5 120.1
C4 C5 H5 120.1
C5 C6 C7 120.2(2)
C5 C6 H6 119.9
C7 C6 H6 119.9
C8 C7 C6 119.86(19)
C8 C7 H7 120.1
C6 C7 H7 120.1
C7 C8 C9 120.49(19)
C7 C8 H8 119.8
C9 C8 H8 119.8
C8 C9 C4 119.88(19)
C8 C9 H9 120.1
C4 C9 H9 120.1
C11 C10 N1 120.35(16)
C11 C10 C15 120.39(16)
N1 C10 C15 119.26(16)
C12 C11 C10 119.71(17)
C12 C11 H11 120.1
C10 C11 H11 120.1
C11 C12 C13 119.97(16)
C11 C12 H12 120.0
C13 C12 H12 120.0
C12 C13 C14 120.26(16)
C12 C13 S1 119.91(13)
C14 C13 S1 119.81(14)
C15 C14 C13 120.41(17)
C15 C14 H14 119.8
C13 C14 H14 119.8
C14 C15 C10 119.25(17)
C14 C15 H15 120.4
C10 C15 H15 120.4

loop_
_geom_bond_atom_site_label_1
_geom_bond_atom_site_label_2
_geom_bond_distance
S1 O2 1.4358(13)
S1 O3 1.4386(13)
S1 N3 1.6160(17)
S1 C13 1.7611(18)
O1 C1 1.215(2)
N2 C3 1.298(2)
N2 N1 1.408(2)
N3 H1 0.875(10)
N3 H2 0.873(10)
N1 C1 1.393(2)
N1 C10 1.406(2)
C1 C2 1.499(3)
C2 C3 1.487(3)
C2 H2A 0.9900
C2 H2B 0.9900
C3 C4 1.468(2)
C4 C9 1.393(3)
C4 C5 1.397(3)
C5 C6 1.387(3)
C5 H5 0.9500
C6 C7 1.393(3)
C6 H6 0.9500
C7 C8 1.379(3)
C7 H7 0.9500
C8 C9 1.390(3)
C8 H8 0.9500
C9 H9 0.9500
C10 C11 1.400(2)
C10 C15 1.403(3)
C11 C12 1.387(3)
C11 H11 0.9500
C12 C13 1.392(2)
C12 H12 0.9500
C13 C14 1.395(2)
C14 C15 1.384(3)
C14 H14 0.9500
C15 H15 0.9500

loop_
_geom_hbond_atom_site_label_D
_geom_hbond_atom_site_label_H
_geom_hbond_atom_site_label_A
_geom_hbond_site_symmetry_A
_geom_hbond_distance_DH
_geom_hbond_distance_HA
_geom_hbond_distance_DA
_geom_hbond_angle_DHA
_geom_hbond_publ_flag
N3 H1 O3 3_766 0.880(10) 2.120(10) 2.975(2) 164(2) yes
N3 H2 O2 4_576 0.870(10) 2.120(10) 2.978(2) 168(2) yes

loop_
_geom_torsion_atom_site_label_1
_geom_torsion_atom_site_label_2
_geom_torsion_atom_site_label_3
_geom_torsion_atom_site_label_4
_geom_torsion
C3 N2 N1 C1 -0.1(2)
C3 N2 N1 C10 -179.52(16)
C10 N1 C1 O1 -2.7(3)
N2 N1 C1 O1 177.9(2)
C10 N1 C1 C2 177.83(17)
N2 N1 C1 C2 -1.6(2)
O1 C1 C2 C3 -177.1(2)
N1 C1 C2 C3 2.34(19)
N1 N2 C3 C4 -178.03(16)
N1 N2 C3 C2 1.7(2)
C1 C2 C3 N2 -2.6(2)
C1 C2 C3 C4 177.17(17)
N2 C3 C4 C9 173.44(17)
C2 C3 C4 C9 -6.3(3)
N2 C3 C4 C5 -7.0(3)
C2 C3 C4 C5 173.27(18)
C9 C4 C5 C6 -0.3(3)
C3 C4 C5 C6 -179.88(18)
C4 C5 C6 C7 0.0(3)
C5 C6 C7 C8 0.2(3)
C6 C7 C8 C9 0.0(3)
C7 C8 C9 C4 -0.4(3)
C5 C4 C9 C8 0.5(3)
C3 C4 C9 C8 -179.92(17)
C1 N1 C10 C11 -1.6(3)
N2 N1 C10 C11 177.72(15)
C1 N1 C10 C15 178.21(18)
N2 N1 C10 C15 -2.4(2)
N1 C10 C11 C12 -178.97(16)
C15 C10 C11 C12 1.2(3)
C10 C11 C12 C13 -0.7(3)
C11 C12 C13 C14 0.2(3)
C11 C12 C13 S1 178.85(14)
O2 S1 C13 C12 157.60(15)
O3 S1 C13 C12 28.50(17)
N3 S1 C13 C12 -86.93(16)
O2 S1 C13 C14 -23.78(17)
O3 S1 C13 C14 -152.88(15)
N3 S1 C13 C14 91.69(16)
C12 C13 C14 C15 -0.3(3)
S1 C13 C14 C15 -178.89(14)
C13 C14 C15 C10 0.8(3)
C11 C10 C15 C14 -1.2(3)
N1 C10 C15 C14 178.94(16)

loop_
_cod_related_entry_id
_cod_related_entry_database
_cod_related_entry_code
1 ChemSpider 18004205
